data_1576611
loop_
_publ_author_name
'Valerio, Leyla R.'
'Dopp, Claire M.'
'Brennessel, William W.'
'Matson, Ellen M.'

_publ_section_title
;
 Tuning reactivity at uranium through heterometal substitution in a
 redox-active thiomolybdate metalloligand.
;
_journal_issue 15
_journal_name_full 'Chemical science'
_journal_page_first 7496
_journal_page_last 7508
_journal_paper_doi 10.1039/d5sc09711h
_journal_volume 17
_journal_year 2026
_chemical_formula_moiety 'C40 H60 Cl1.406 I0.594 Mo2 S4 U Zr, C7 H8'
_chemical_formula_sum 'C47 H68 Cl1.406 I0.594 Mo2 S4 U Zr'
_chemical_formula_weight 1407.69
_space_group_crystal_system triclinic
_space_group_IT_number 2
_space_group_name_Hall '-P 1'
_space_group_name_H-M_alt 'P -1'
_atom_sites_solution_hydrogens geom
_atom_sites_solution_primary dual
_atom_sites_solution_secondary difmap
_audit_creation_date 2025-03-10
_audit_creation_method
;
Olex2 1.5-ac6-015
(compiled 2023.12.04 svn.r209d9fb2 for Rigaku Oxford Diffraction, GUI svn.r6873)
;
_audit_update_record
;
2025-12-04 deposited with the CCDC.	2026-02-19 downloaded from the CCDC.
;
_cell_angle_alpha 72.9030(10)
_cell_angle_beta 81.0160(10)
_cell_angle_gamma 76.5430(10)
_cell_formula_units_Z 2
_cell_length_a 11.62190(10)
_cell_length_b 13.15020(10)
_cell_length_c 17.5967(2)
_cell_measurement_reflns_used 56835
_cell_measurement_temperature 100.00(10)
_cell_measurement_theta_max 79.5670
_cell_measurement_theta_min 2.6500
_cell_volume 2488.73(4)
_computing_cell_refinement 'CrysAlisPro 1.171.43.136a (Rigaku OD, 2024)'
_computing_data_collection 'CrysAlisPro 1.171.43.136a (Rigaku OD, 2024)'
_computing_data_reduction 'CrysAlisPro 1.171.43.136a (Rigaku OD, 2024)'
_computing_molecular_graphics 'Olex2 1.5-ac6-015 (Dolomanov et al., 2009)'
_computing_publication_material 'Olex2 1.5-ac6-015 (Dolomanov et al., 2009)'
_computing_structure_refinement 'SHELXL 2019/3 (Sheldrick, 2015b)'
_computing_structure_solution 'SHELXT 2018/2 (Sheldrick, 2015a)'
_diffrn_ambient_environment N~2~
_diffrn_ambient_temperature 100.00(10)
_diffrn_detector 'Hybrid Pixel Array Detector'
_diffrn_detector_area_resol_mean 10.0000
_diffrn_detector_type HyPix
_diffrn_measured_fraction_theta_full 0.998
_diffrn_measured_fraction_theta_max 0.984
_diffrn_measurement_details
;
List of Runs (angles in degrees, time in seconds):

  # Type    Start    End  Width  t~exp~   \w     \q     \k     \f   Frames
#--------------------------------------------------------------------------
  1  \w    -13.00  28.00   0.50    0.05    --  -47.28  19.00  60.00   82
  2  \w    -53.00  25.00   0.50    0.05    --  -47.28  57.00  60.00  156
  3  \w    -30.00  26.00   0.50    0.05    --  -47.28  38.00 -90.00  112
  4  \w    -13.00  28.00   0.50    0.05    --  -47.28  19.00 150.00   82
  5  \w    -13.00  28.00   0.50    0.05    --  -47.28  19.00 120.00   82
  6  \w    -13.00  28.00   0.50    0.05    --  -47.28  19.00-150.00   82
  7  \w    -30.00  26.00   0.50    0.05    --  -47.28  38.00-180.00  112
  8  \w     42.00 118.00   0.50    0.18    --  113.25 -77.00   0.00  152
  9  \w     42.00 118.00   0.50    0.18    --  113.25 -77.00  90.00  152
 10  \w     42.00  84.00   0.50    0.18    --  113.25 -61.00  90.00   84
 11  \w     42.00  84.00   0.50    0.18    --  113.25 -61.00 150.00   84
 12  \w     42.00  84.00   0.50    0.18    --  113.25 -61.00  30.00   84
 13  \w     42.00  84.00   0.50    0.18    --  113.25 -61.00   0.00   84
 14  \w     42.00  84.00   0.50    0.18    --  113.25 -61.00 -60.00   84
 15  \w     42.00  84.00   0.50    0.18    --  113.25 -61.00 -90.00   84
 16  \w     42.00  84.00   0.50    0.18    --  113.25 -61.00-150.00   84
 17  \w     44.00 111.00   0.50    0.18    --  113.25-125.00 -30.00  134
 18  \w     44.00 111.00   0.50    0.18    --  113.25-125.00 -60.00  134
 19  \w     42.00 106.00   0.50    0.18    --  113.25 -94.00-180.00  128
 20  \w     42.00 106.00   0.50    0.18    --  113.25 -94.00-150.00  128
 21  \w     42.00 106.00   0.50    0.18    --  113.25 -94.00-120.00  128
 22  \w     42.00 106.00   0.50    0.18    --  113.25 -94.00 -90.00  128
 23  \w     42.00 106.00   0.50    0.18    --  113.25 -94.00 -60.00  128
 24  \w     42.00 106.00   0.50    0.18    --  113.25 -94.00 -30.00  128
 25  \w     42.00 106.00   0.50    0.18    --  113.25 -94.00   0.00  128
 26  \w    -13.00  78.00   0.50    0.05    --   47.28 -93.00  42.00  182
 27  \w     42.00 106.00   0.50    0.18    --  113.25 -94.00 120.00  128
 28  \w     42.00 106.00   0.50    0.18    --  113.25 -94.00  90.00  128
 29  \w     42.00 106.00   0.50    0.18    --  113.25 -94.00  60.00  128
 30  \w     42.00 106.00   0.50    0.18    --  113.25 -93.00  42.00  128
 31  \w    100.00 178.00   0.50    0.18    --  113.25  15.00  90.00  156
 32  \w    101.00 178.00   0.50    0.18    --  113.25  45.00 150.00  154
 33  \w    101.00 178.00   0.50    0.18    --  113.25  45.00 150.00  154
 34  \w     97.00 178.00   0.50    0.18    --  113.25  61.00  90.00  162
 35  \w    101.00 178.00   0.50    0.18    --  113.25  30.00 150.00  154
 36  \w     35.00 120.00   0.50    0.05    --   47.28  38.00  30.00  170
 37  \w    101.00 178.00   0.50    0.18    --  113.25  45.00 -90.00  154
 38  \w    101.00 178.00   0.50    0.18    --  113.25  30.00-120.00  154
 39  \w    101.00 178.00   0.50    0.18    --  113.25  30.00-120.00  154
 40  \w    101.00 178.00   0.50    0.18    --  113.25  30.00-150.00  154
 41  \w    100.00 178.00   0.50    0.18    --  113.25  15.00 -30.00  156
 42  \w    100.00 178.00   0.50    0.18    --  113.25  15.00  30.00  156
 43  \w    104.00 178.00   0.50    0.18    --  113.25  93.00 153.00  148
 44  \w    104.00 178.00   0.50    0.18    --  113.25  93.00 153.00  148
 45  \w     95.00 178.00   0.50    0.18    --  113.25 125.00 -90.00  166
 46  \w     95.00 178.00   0.50    0.18    --  113.25 125.00 -90.00  166
 47  \w   -119.00 -25.00   0.50    0.05    --  -47.28 -77.00 -60.00  188
 48  \w   -119.00 -25.00   0.50    0.05    --  -47.28 -77.00-150.00  188
 49  \w   -119.00 -32.00   0.50    0.05    --  -47.28 -57.00 -30.00  174
 50  \w   -119.00 -32.00   0.50    0.05    --  -47.28 -57.00-150.00  174
 51  \w   -119.00 -25.00   0.50    0.05    --  -47.28 -77.00  60.00  188
 52  \w   -119.00 -25.00   0.50    0.05    --  -47.28 -77.00 120.00  188
 53  \w   -119.00 -25.00   0.50    0.05    --  -47.28 -77.00 150.00  188
 54  \w   -163.00 -69.00   0.50    0.18    --  -91.75 -77.00  37.46  188
 55  \w   -163.00 -69.00   0.50    0.18    --  -91.75 -77.00 120.00  188
 56  \w   -163.00 -69.00   0.50    0.18    --  -91.75 -77.00   0.00  188
 57  \w   -163.00 -69.00   0.50    0.18    --  -91.75 -77.00 -30.00  188
 58  \w   -163.00 -69.00   0.50    0.18    --  -91.75 -77.00 -90.00  188
 59  \w   -163.00 -69.00   0.50    0.18    --  -91.75 -76.00-163.52  188
 60  \w   -163.00 -71.00   0.50    0.18    --  -91.75 -71.00-132.01  184
 61  \w   -163.00 -69.00   0.50    0.18    --  -91.75 -76.00  71.38  188
 62  \w   -163.00 -83.00   0.50    0.18    --  -91.75 -93.00  42.00  160
 63  \w   -163.00 -83.00   0.50    0.18    --  -91.75 -94.00 150.00  160
 64  \w    -58.00 -19.00   0.50    0.18    --  -91.75  61.00 150.00   78
 65  \w    -80.00 -19.00   0.50    0.18    --  -91.75  93.00 153.00  122
 66  \w    -77.00  25.00   0.50    0.05    --  -47.28  93.00 153.00  204
 67  \w    -58.00 -19.00   0.50    0.18    --  -91.75  61.00-180.00   78
;
_diffrn_measurement_device 'four-circle diffractometer'
_diffrn_measurement_device_type 'XtaLAB Synergy, Dualflex, HyPix'
_diffrn_measurement_method '\w scans'
_diffrn_orient_matrix_type 'CrysAlisPro convention (1999,Acta A55,543-557)'
_diffrn_orient_matrix_UB_11 0.0774787000
_diffrn_orient_matrix_UB_12 0.0736025000
_diffrn_orient_matrix_UB_13 0.0118180000
_diffrn_orient_matrix_UB_21 -0.0214584000
_diffrn_orient_matrix_UB_22 0.0752910000
_diffrn_orient_matrix_UB_23 -0.0841465000
_diffrn_orient_matrix_UB_31 -0.1108196000
_diffrn_orient_matrix_UB_32 0.0674469000
_diffrn_orient_matrix_UB_33 0.0352850000
_diffrn_radiation_monochromator mirror
_diffrn_radiation_probe x-ray
_diffrn_radiation_type 'Cu K\a'
_diffrn_radiation_wavelength 1.54184
_diffrn_reflns_av_R_equivalents 0.0604
_diffrn_reflns_av_unetI/netI 0.0281
_diffrn_reflns_Laue_measured_fraction_full 0.998
_diffrn_reflns_Laue_measured_fraction_max 0.984
_diffrn_reflns_limit_h_max 14
_diffrn_reflns_limit_h_min -14
_diffrn_reflns_limit_k_max 16
_diffrn_reflns_limit_k_min -16
_diffrn_reflns_limit_l_max 22
_diffrn_reflns_limit_l_min -21
_diffrn_reflns_number 84842
_diffrn_reflns_point_group_measured_fraction_full 0.998
_diffrn_reflns_point_group_measured_fraction_max 0.984
_diffrn_reflns_theta_full 74.504
_diffrn_reflns_theta_max 80.086
_diffrn_reflns_theta_min 2.639
_diffrn_source 'micro-focus sealed X-ray tube'
_diffrn_source_type 'PhotonJet (Cu) X-ray Source'
_exptl_absorpt_coefficient_mu 20.133
_exptl_absorpt_correction_T_max 1.00000
_exptl_absorpt_correction_T_min 0.38238
_exptl_absorpt_correction_type multi-scan
_exptl_absorpt_process_details
;
CrysAlisPro 1.171.43.136a (Rigaku Oxford Diffraction, 2024)
Empirical absorption correction using spherical harmonics,
implemented in SCALE3 ABSPACK scaling algorithm.
;
_exptl_crystal_colour brown
_exptl_crystal_colour_primary brown
_exptl_crystal_density_diffrn 1.878
_exptl_crystal_description block
_exptl_crystal_F_000 1371
_exptl_crystal_size_max 0.144
_exptl_crystal_size_mid 0.11
_exptl_crystal_size_min 0.044
_refine_diff_density_max 2.167
_refine_diff_density_min -2.379
_refine_diff_density_rms 0.151
_refine_ls_extinction_method none
_refine_ls_goodness_of_fit_ref 1.079
_refine_ls_hydrogen_treatment constr
_refine_ls_matrix_type full
_refine_ls_number_parameters 543
_refine_ls_number_reflns 10719
_refine_ls_number_restraints 4
_refine_ls_restrained_S_all 1.085
_refine_ls_R_factor_all 0.0345
_refine_ls_R_factor_gt 0.0340
_refine_ls_shift/su_max 0.004
_refine_ls_shift/su_mean 0.000
_refine_ls_structure_factor_coef Fsqd
_refine_ls_weighting_details 'w=1/[\s^2^(Fo^2^)+(0.0326P)^2^+15.0544P] where P=(Fo^2^+2Fc^2^)/3'
_refine_ls_weighting_scheme calc
_refine_ls_wR_factor_gt 0.0844
_refine_ls_wR_factor_ref 0.0849
_reflns_Friedel_coverage 0.000
_reflns_number_gt 10577
_reflns_number_total 10719
_reflns_threshold_expression 'I > 2\s(I)'
_cod_data_source_file d5sc09711h2.cif
_cod_data_source_block matlrv38
_cod_depositor_comments 'Adding full bibliography for 1576608--1576613.cif.'
_cod_database_code 1576611
_shelx_shelxl_version_number 2019/3
_shelx_space_group_comment
;
The symmetry employed for this shelxl refinement is uniquely defined
by the following loop, which should always be used as a source of
symmetry information in preference to the above space-group names.
They are only intended as comments.
;
_shelx_estimated_absorpt_t_max 0.471
_shelx_estimated_absorpt_t_min 0.160
_olex2_refinement_description
;
1. Fixed Uiso
 At 1.2 times of:
  All C(H) groups
 At 1.5 times of:
  All C(H,H,H) groups
2. Restrained distances
 U1-Cl1 = U1-Cl2
 2.652 with sigma of 0.02
 U1-I2' = U1-I1'
 3.082 with sigma of 0.02
3. Uiso/Uaniso restraints and constraints
Uanis(I2') = Uanis(Cl2)
Uanis(Cl1) = Uanis(I1')
4. Others
 Sof(I1')=1-FVAR(1)
 Sof(Cl1)=FVAR(1)
 Sof(I2')=1-FVAR(2)
 Sof(Cl2)=FVAR(2)
5.a Aromatic/amide H refined with riding coordinates:
 C43(H43), C44(H44), C45(H45), C46(H46), C47(H47)
5.b Idealised Me refined as rotating group:
 C6(H6A,H6B,H6C), C7(H7A,H7B,H7C), C8(H8A,H8B,H8C), C9(H9A,H9B,H9C), C10(H10A,
 H10B,H10C), C16(H16A,H16B,H16C), C17(H17A,H17B,H17C), C18(H18A,H18B,H18C),
 C19(H19A,H19B,H19C), C20(H20A,H20B,H20C), C26(H26A,H26B,H26C), C27(H27A,H27B,
 H27C), C28(H28A,H28B,H28C), C29(H29A,H29B,H29C), C30(H30A,H30B,H30C), C36(H36A,
 H36B,H36C), C37(H37A,H37B,H37C), C38(H38A,H38B,H38C), C39(H39A,H39B,H39C),
 C40(H40A,H40B,H40C), C41(H41A,H41B,H41C)
;
_olex2_submission_original_sample_id mATLRV38
_olex2_submission_special_instructions 'No special instructions were received'
_oxdiff_exptl_absorpt_empirical_details
;
Empirical correction (ABSPACK) includes:
- Absorption correction using spherical harmonics
- Frame scaling
;
_oxdiff_exptl_absorpt_empirical_full_max 1.896
_oxdiff_exptl_absorpt_empirical_full_min 0.653

loop_
_space_group_symop_operation_xyz
'x, y, z'
'-x, -y, -z'

loop_
_atom_site_label
_atom_site_type_symbol
_atom_site_fract_x
_atom_site_fract_y
_atom_site_fract_z
_atom_site_U_iso_or_equiv
_atom_site_adp_type
_atom_site_occupancy
_atom_site_site_symmetry_order
_atom_site_calc_flag
_atom_site_refinement_flags_posn
_atom_site_refinement_flags_adp
_atom_site_refinement_flags_occupancy
_atom_site_disorder_assembly
_atom_site_disorder_group
U1 U 0.42748(2) 0.91923(2) 0.27664(2) 0.02188(5) Uani 1 1 d D . . . .
Cl1 Cl 0.6573(2) 0.8667(3) 0.2404(2) 0.0280(5) Uani 0.939(3) 1 d D . P A 1
Cl2 Cl 0.4170(6) 1.1071(4) 0.1576(4) 0.0274(3) Uani 0.468(3) 1 d D . P A 1
I1' I 0.6814(10) 0.8626(16) 0.2452(12) 0.0280(5) Uani 0.061(3) 1 d D . P A 2
I2' I 0.42489(12) 1.13191(7) 0.14816(7) 0.0274(3) Uani 0.532(3) 1 d D . P A 2
Mo1 Mo 0.41760(3) 0.68248(3) 0.20947(2) 0.01816(8) Uani 1 1 d . . . . .
Mo2 Mo 0.22372(3) 0.84599(3) 0.16884(2) 0.01947(8) Uani 1 1 d . . . . .
Zr1 Zr 0.22002(3) 0.70892(3) 0.34224(2) 0.02011(9) Uani 1 1 d . . . . .
S1 S 0.42190(10) 0.85968(9) 0.13658(7) 0.0218(2) Uani 1 1 d . . . . .
S2 S 0.43527(10) 0.69510(9) 0.34188(7) 0.0208(2) Uani 1 1 d . . . . .
S3 S 0.18642(10) 0.90871(9) 0.28847(7) 0.0228(2) Uani 1 1 d . . . . .
S4 S 0.21891(10) 0.65919(9) 0.21968(7) 0.0209(2) Uani 1 1 d . . . . .
C1 C 0.4919(6) 1.0490(5) 0.3538(4) 0.0384(14) Uani 1 1 d . . . . .
C2 C 0.5317(6) 0.9423(6) 0.4002(4) 0.0399(14) Uani 1 1 d . . . . .
C3 C 0.4325(6) 0.8957(5) 0.4378(3) 0.0333(12) Uani 1 1 d . . . . .
C4 C 0.3280(5) 0.9763(4) 0.4154(3) 0.0292(11) Uani 1 1 d . . . . .
C5 C 0.3656(6) 1.0697(5) 0.3624(4) 0.0355(13) Uani 1 1 d . . . . .
C6 C 0.5729(8) 1.1251(7) 0.3066(6) 0.065(3) Uani 1 1 d . . . . .
H6A H 0.628299 1.091024 0.269011 0.098 Uiso 1 1 calc R U . . .
H6B H 0.617688 1.140649 0.343249 0.098 Uiso 1 1 calc R U . . .
H6C H 0.525192 1.192865 0.277055 0.098 Uiso 1 1 calc R U . . .
C7 C 0.6597(6) 0.8913(8) 0.4165(5) 0.058(2) Uani 1 1 d . . . . .
H7A H 0.672548 0.812792 0.423773 0.087 Uiso 1 1 calc R U . . .
H7B H 0.676271 0.905327 0.464969 0.087 Uiso 1 1 calc R U . . .
H7C H 0.712872 0.922778 0.371176 0.087 Uiso 1 1 calc R U . . .
C8 C 0.4389(7) 0.7911(5) 0.5012(4) 0.0479(17) Uani 1 1 d . . . . .
H8A H 0.360901 0.788559 0.531623 0.072 Uiso 1 1 calc R U . . .
H8B H 0.497855 0.785438 0.537230 0.072 Uiso 1 1 calc R U . . .
H8C H 0.462057 0.730588 0.476628 0.072 Uiso 1 1 calc R U . . .
C9 C 0.2053(6) 0.9685(5) 0.4522(4) 0.0391(13) Uani 1 1 d . . . . .
H9A H 0.148563 1.027847 0.421453 0.059 Uiso 1 1 calc R U . . .
H9B H 0.197734 0.973734 0.507256 0.059 Uiso 1 1 calc R U . . .
H9C H 0.188610 0.898785 0.452251 0.059 Uiso 1 1 calc R U . . .
C10 C 0.2836(7) 1.1748(5) 0.3322(5) 0.0527(19) Uani 1 1 d . . . . .
H10A H 0.325645 1.222190 0.288568 0.079 Uiso 1 1 calc R U . . .
H10B H 0.255626 1.209819 0.375623 0.079 Uiso 1 1 calc R U . . .
H10C H 0.215430 1.161640 0.312624 0.079 Uiso 1 1 calc R U . . .
C11 C 0.5328(4) 0.5042(4) 0.2398(3) 0.0222(9) Uani 1 1 d . . . . .
C12 C 0.6145(4) 0.5777(4) 0.2148(3) 0.0227(9) Uani 1 1 d . . . . .
C13 C 0.6002(4) 0.6356(4) 0.1343(3) 0.0243(10) Uani 1 1 d . . . . .
C14 C 0.5100(4) 0.5998(4) 0.1084(3) 0.0232(10) Uani 1 1 d . . . . .
C15 C 0.4690(4) 0.5174(4) 0.1735(3) 0.0232(10) Uani 1 1 d . . . . .
C16 C 0.5270(5) 0.4210(4) 0.3191(3) 0.0297(11) Uani 1 1 d . . . . .
H16A H 0.526754 0.454712 0.361912 0.045 Uiso 1 1 calc R U . . .
H16B H 0.596220 0.361570 0.320583 0.045 Uiso 1 1 calc R U . . .
H16C H 0.454147 0.392337 0.326471 0.045 Uiso 1 1 calc R U . . .
C17 C 0.7101(5) 0.5784(4) 0.2629(3) 0.0293(11) Uani 1 1 d . . . . .
H17A H 0.735200 0.648533 0.243508 0.044 Uiso 1 1 calc R U . . .
H17B H 0.778265 0.520215 0.257256 0.044 Uiso 1 1 calc R U . . .
H17C H 0.679420 0.566927 0.319245 0.044 Uiso 1 1 calc R U . . .
C18 C 0.6755(5) 0.7121(4) 0.0825(3) 0.0290(11) Uani 1 1 d . . . . .
H18A H 0.631898 0.760611 0.037797 0.043 Uiso 1 1 calc R U . . .
H18B H 0.748924 0.670807 0.061769 0.043 Uiso 1 1 calc R U . . .
H18C H 0.694960 0.755211 0.113882 0.043 Uiso 1 1 calc R U . . .
C19 C 0.4772(5) 0.6333(5) 0.0240(3) 0.0312(11) Uani 1 1 d . . . . .
H19A H 0.399176 0.617215 0.023538 0.047 Uiso 1 1 calc R U . . .
H19B H 0.536871 0.593162 -0.008135 0.047 Uiso 1 1 calc R U . . .
H19C H 0.474361 0.711344 0.001406 0.047 Uiso 1 1 calc R U . . .
C20 C 0.3855(5) 0.4478(4) 0.1704(3) 0.0297(11) Uani 1 1 d . . . . .
H20A H 0.341571 0.426768 0.222958 0.045 Uiso 1 1 calc R U . . .
H20B H 0.430846 0.382518 0.155585 0.045 Uiso 1 1 calc R U . . .
H20C H 0.329488 0.488525 0.130632 0.045 Uiso 1 1 calc R U . . .
C21 C 0.0320(4) 0.9534(4) 0.1368(3) 0.0250(10) Uani 1 1 d . . . . .
C22 C 0.1189(5) 1.0166(4) 0.0962(3) 0.0265(10) Uani 1 1 d . . . . .
C23 C 0.1919(5) 0.9631(4) 0.0406(3) 0.0261(10) Uani 1 1 d . . . . .
C24 C 0.1503(5) 0.8660(4) 0.0480(3) 0.0265(10) Uani 1 1 d . . . . .
C25 C 0.0508(5) 0.8612(4) 0.1068(3) 0.0266(10) Uani 1 1 d . . . . .
C26 C -0.0682(5) 0.9861(5) 0.1949(4) 0.0330(12) Uani 1 1 d . . . . .
H26A H -0.092062 0.921071 0.232010 0.050 Uiso 1 1 calc R U . . .
H26B H -0.135760 1.031229 0.165895 0.050 Uiso 1 1 calc R U . . .
H26C H -0.042228 1.027475 0.224938 0.050 Uiso 1 1 calc R U . . .
C27 C 0.1241(5) 1.1253(4) 0.1051(4) 0.0310(11) Uani 1 1 d . . . . .
H27A H 0.113012 1.123140 0.161891 0.047 Uiso 1 1 calc R U . . .
H27B H 0.061156 1.180579 0.077208 0.047 Uiso 1 1 calc R U . . .
H27C H 0.201670 1.143168 0.082061 0.047 Uiso 1 1 calc R U . . .
C28 C 0.2881(5) 1.0041(5) -0.0199(3) 0.0354(12) Uani 1 1 d . . . . .
H28A H 0.326040 1.048221 0.000973 0.053 Uiso 1 1 calc R U . . .
H28B H 0.253589 1.048557 -0.069355 0.053 Uiso 1 1 calc R U . . .
H28C H 0.347445 0.942507 -0.030844 0.053 Uiso 1 1 calc R U . . .
C29 C 0.1894(5) 0.7903(5) -0.0043(4) 0.0341(12) Uani 1 1 d . . . . .
H29A H 0.267370 0.800173 -0.032509 0.051 Uiso 1 1 calc R U . . .
H29B H 0.131524 0.806029 -0.043169 0.051 Uiso 1 1 calc R U . . .
H29C H 0.194993 0.715248 0.028664 0.051 Uiso 1 1 calc R U . . .
C30 C -0.0290(5) 0.7806(4) 0.1239(4) 0.0327(12) Uani 1 1 d . . . . .
H30A H 0.019361 0.707164 0.131907 0.049 Uiso 1 1 calc R U . . .
H30B H -0.076249 0.796611 0.078806 0.049 Uiso 1 1 calc R U . . .
H30C H -0.082246 0.785389 0.172328 0.049 Uiso 1 1 calc R U . . .
C31 C 0.1473(5) 0.6494(5) 0.4903(3) 0.0290(11) Uani 1 1 d . . . . .
C32 C 0.2004(5) 0.5537(5) 0.4667(3) 0.0325(12) Uani 1 1 d . . . . .
C33 C 0.1319(6) 0.5448(5) 0.4110(3) 0.0348(13) Uani 1 1 d . . . . .
C34 C 0.0357(5) 0.6344(5) 0.3994(3) 0.0348(13) Uani 1 1 d . . . . .
C35 C 0.0456(5) 0.6998(5) 0.4475(3) 0.0303(11) Uani 1 1 d . . . . .
C36 C 0.1754(7) 0.6755(6) 0.5623(4) 0.0480(16) Uani 1 1 d . . . . .
H36A H 0.260808 0.651588 0.568014 0.072 Uiso 1 1 calc R U . . .
H36B H 0.130891 0.637984 0.610241 0.072 Uiso 1 1 calc R U . . .
H36C H 0.152934 0.754046 0.555639 0.072 Uiso 1 1 calc R U . . .
C37 C 0.3087(6) 0.4734(6) 0.4990(4) 0.0519(19) Uani 1 1 d . . . . .
H37A H 0.343415 0.429209 0.461851 0.078 Uiso 1 1 calc R U . . .
H37B H 0.285788 0.426269 0.551036 0.078 Uiso 1 1 calc R U . . .
H37C H 0.367315 0.512607 0.505187 0.078 Uiso 1 1 calc R U . . .
C38 C 0.1462(9) 0.4488(6) 0.3782(5) 0.061(2) Uani 1 1 d . . . . .
H38A H 0.120320 0.473334 0.324273 0.092 Uiso 1 1 calc R U . . .
H38B H 0.097744 0.398094 0.412792 0.092 Uiso 1 1 calc R U . . .
H38C H 0.229915 0.412204 0.376283 0.092 Uiso 1 1 calc R U . . .
C39 C -0.0637(7) 0.6517(9) 0.3486(4) 0.065(3) Uani 1 1 d . . . . .
H39A H -0.098065 0.729349 0.331322 0.097 Uiso 1 1 calc R U . . .
H39B H -0.125215 0.612447 0.379795 0.097 Uiso 1 1 calc R U . . .
H39C H -0.032687 0.624535 0.301667 0.097 Uiso 1 1 calc R U . . .
C40 C -0.0415(6) 0.8001(6) 0.4590(4) 0.0462(16) Uani 1 1 d . . . . .
H40A H -0.002467 0.841951 0.481234 0.069 Uiso 1 1 calc R U . . .
H40B H -0.109599 0.778849 0.495732 0.069 Uiso 1 1 calc R U . . .
H40C H -0.068883 0.844651 0.407346 0.069 Uiso 1 1 calc R U . . .
C41 C 1.0952(8) 0.4131(8) 0.1520(7) 0.070(3) Uani 1 1 d . . . . .
H41A H 1.123972 0.394048 0.204872 0.105 Uiso 1 1 calc R U . . .
H41B H 1.088035 0.491305 0.127714 0.105 Uiso 1 1 calc R U . . .
H41C H 1.151509 0.373385 0.118054 0.105 Uiso 1 1 calc R U . . .
C42 C 0.9757(6) 0.3832(6) 0.1604(5) 0.0476(16) Uani 1 1 d . . . . .
C43 C 0.9404(7) 0.3010(6) 0.2242(5) 0.0526(18) Uani 1 1 d . . . . .
H43 H 0.991837 0.264322 0.265037 0.063 Uiso 1 1 calc R U . . .
C44 C 0.8317(7) 0.2719(6) 0.2291(5) 0.0557(19) Uani 1 1 d . . . . .
H44 H 0.809313 0.215615 0.272989 0.067 Uiso 1 1 calc R U . . .
C45 C 0.7561(7) 0.3244(6) 0.1704(5) 0.0537(19) Uani 1 1 d . . . . .
H45 H 0.682108 0.303783 0.173398 0.064 Uiso 1 1 calc R U . . .
C46 C 0.7882(6) 0.4070(6) 0.1075(5) 0.0512(18) Uani 1 1 d . . . . .
H46 H 0.735460 0.444280 0.067484 0.061 Uiso 1 1 calc R U . . .
C47 C 0.8956(6) 0.4354(6) 0.1023(5) 0.0498(17) Uani 1 1 d . . . . .
H47 H 0.916623 0.492022 0.058171 0.060 Uiso 1 1 calc R U . . .

loop_
_atom_site_aniso_label
_atom_site_aniso_U_11
_atom_site_aniso_U_22
_atom_site_aniso_U_33
_atom_site_aniso_U_23
_atom_site_aniso_U_13
_atom_site_aniso_U_12
U1 0.02455(9) 0.01813(8) 0.02490(9) -0.00746(6) -0.00310(6) -0.00530(6)
Cl1 0.0168(11) 0.0331(7) 0.0363(9) -0.0117(6) -0.0012(10) -0.0068(11)
Cl2 0.0370(4) 0.0178(6) 0.0256(4) -0.0005(4) -0.0014(3) -0.0094(4)
I1' 0.0168(11) 0.0331(7) 0.0363(9) -0.0117(6) -0.0012(10) -0.0068(11)
I2' 0.0370(4) 0.0178(6) 0.0256(4) -0.0005(4) -0.0014(3) -0.0094(4)
Mo1 0.01923(17) 0.01599(16) 0.01967(17) -0.00530(13) -0.00135(13) -0.00395(13)
Mo2 0.02113(18) 0.01692(17) 0.02035(17) -0.00394(13) -0.00357(13) -0.00404(13)
Zr1 0.02094(19) 0.01897(18) 0.01949(18) -0.00395(14) 0.00034(14) -0.00520(14)
S1 0.0235(5) 0.0187(5) 0.0230(5) -0.0042(4) -0.0016(4) -0.0058(4)
S2 0.0228(5) 0.0189(5) 0.0210(5) -0.0054(4) -0.0034(4) -0.0038(4)
S3 0.0239(5) 0.0203(5) 0.0241(5) -0.0075(4) -0.0026(4) -0.0019(4)
S4 0.0208(5) 0.0193(5) 0.0234(5) -0.0053(4) -0.0019(4) -0.0061(4)
C1 0.047(3) 0.042(3) 0.040(3) -0.026(3) 0.003(3) -0.023(3)
C2 0.038(3) 0.048(4) 0.043(3) -0.025(3) -0.013(3) -0.006(3)
C3 0.047(3) 0.029(3) 0.028(3) -0.014(2) -0.012(2) -0.002(2)
C4 0.039(3) 0.030(3) 0.022(2) -0.014(2) -0.002(2) -0.003(2)
C5 0.046(3) 0.023(3) 0.039(3) -0.016(2) 0.005(3) -0.006(2)
C6 0.071(5) 0.065(5) 0.087(6) -0.051(5) 0.026(5) -0.050(4)
C7 0.041(4) 0.094(6) 0.055(4) -0.043(4) -0.021(3) -0.002(4)
C8 0.078(5) 0.032(3) 0.027(3) -0.005(2) -0.017(3) 0.003(3)
C9 0.044(3) 0.044(3) 0.033(3) -0.019(3) 0.004(3) -0.010(3)
C10 0.074(5) 0.018(3) 0.056(4) -0.013(3) 0.013(4) 0.003(3)
C11 0.026(2) 0.016(2) 0.025(2) -0.0081(18) 0.0023(19) -0.0047(18)
C12 0.021(2) 0.019(2) 0.028(2) -0.0069(19) -0.0027(18) -0.0017(18)
C13 0.023(2) 0.023(2) 0.025(2) -0.0078(19) 0.0005(19) -0.0027(19)
C14 0.023(2) 0.023(2) 0.025(2) -0.0084(19) 0.0016(18) -0.0062(19)
C15 0.026(2) 0.018(2) 0.026(2) -0.0100(19) 0.0009(19) -0.0004(18)
C16 0.036(3) 0.021(2) 0.027(3) -0.003(2) -0.001(2) -0.002(2)
C17 0.026(3) 0.029(3) 0.035(3) -0.011(2) -0.009(2) -0.003(2)
C18 0.028(3) 0.028(3) 0.031(3) -0.010(2) 0.002(2) -0.007(2)
C19 0.038(3) 0.030(3) 0.026(3) -0.008(2) -0.002(2) -0.006(2)
C20 0.032(3) 0.027(3) 0.032(3) -0.012(2) 0.003(2) -0.010(2)
C21 0.023(2) 0.026(2) 0.027(2) -0.006(2) -0.0090(19) -0.0034(19)
C22 0.025(2) 0.023(2) 0.031(3) -0.004(2) -0.007(2) -0.0034(19)
C23 0.025(2) 0.026(2) 0.025(2) -0.002(2) -0.007(2) -0.004(2)
C24 0.031(3) 0.024(2) 0.024(2) -0.0050(19) -0.008(2) -0.002(2)
C25 0.028(3) 0.024(2) 0.028(2) -0.004(2) -0.009(2) -0.004(2)
C26 0.025(3) 0.036(3) 0.036(3) -0.010(2) -0.003(2) -0.003(2)
C27 0.035(3) 0.023(3) 0.036(3) -0.006(2) -0.010(2) -0.004(2)
C28 0.039(3) 0.035(3) 0.026(3) 0.002(2) -0.005(2) -0.008(2)
C29 0.037(3) 0.034(3) 0.032(3) -0.014(2) -0.013(2) 0.003(2)
C30 0.033(3) 0.027(3) 0.041(3) -0.005(2) -0.015(2) -0.008(2)
C31 0.028(3) 0.032(3) 0.024(2) -0.004(2) 0.004(2) -0.009(2)
C32 0.027(3) 0.027(3) 0.033(3) 0.002(2) 0.003(2) -0.001(2)
C33 0.045(3) 0.032(3) 0.028(3) -0.007(2) 0.011(2) -0.020(3)
C34 0.033(3) 0.042(3) 0.028(3) 0.000(2) 0.003(2) -0.021(3)
C35 0.024(3) 0.029(3) 0.030(3) -0.003(2) 0.005(2) -0.001(2)
C36 0.062(4) 0.058(4) 0.027(3) -0.007(3) -0.002(3) -0.027(4)
C37 0.040(4) 0.044(4) 0.042(4) 0.014(3) 0.006(3) 0.010(3)
C38 0.097(6) 0.042(4) 0.053(4) -0.024(3) 0.030(4) -0.041(4)
C39 0.044(4) 0.116(8) 0.039(4) -0.001(4) -0.004(3) -0.047(5)
C40 0.033(3) 0.039(3) 0.049(4) -0.002(3) 0.010(3) 0.004(3)
C41 0.049(4) 0.077(6) 0.100(7) -0.041(6) -0.012(5) -0.017(4)
C42 0.042(4) 0.043(4) 0.065(5) -0.029(3) -0.001(3) -0.004(3)
C43 0.055(4) 0.050(4) 0.057(4) -0.028(4) -0.005(3) 0.001(3)
C44 0.054(4) 0.047(4) 0.065(5) -0.025(4) 0.018(4) -0.011(3)
C45 0.040(4) 0.051(4) 0.080(5) -0.042(4) 0.010(4) -0.008(3)
C46 0.043(4) 0.056(4) 0.065(5) -0.038(4) -0.009(3) 0.001(3)
C47 0.042(4) 0.050(4) 0.061(4) -0.025(4) 0.001(3) -0.009(3)

loop_
_atom_type_symbol
_atom_type_description
_atom_type_scat_dispersion_real
_atom_type_scat_dispersion_imag
_atom_type_scat_source
C C 0.0181 0.0091 'International Tables Vol C Tables 4.2.6.8 and 6.1.1.4'
H H 0.0000 0.0000 'International Tables Vol C Tables 4.2.6.8 and 6.1.1.4'
Cl Cl 0.3639 0.7018 'International Tables Vol C Tables 4.2.6.8 and 6.1.1.4'
I I -0.3257 6.8362 'International Tables Vol C Tables 4.2.6.8 and 6.1.1.4'
Mo Mo -0.0483 2.7339 'International Tables Vol C Tables 4.2.6.8 and 6.1.1.4'
S S 0.3331 0.5567 'International Tables Vol C Tables 4.2.6.8 and 6.1.1.4'
U U -4.3638 13.4090 'International Tables Vol C Tables 4.2.6.8 and 6.1.1.4'
Zr Zr -0.1862 2.2449 'International Tables Vol C Tables 4.2.6.8 and 6.1.1.4'

loop_
_geom_angle_atom_site_label_1
_geom_angle_atom_site_label_2
_geom_angle_atom_site_label_3
_geom_angle
_geom_angle_site_symmetry_1
_geom_angle_site_symmetry_3
_geom_angle_publ_flag
Cl1 U1 Cl2 90.32(18) . . ?
Cl1 U1 S1 81.51(8) . . ?
Cl1 U1 S2 86.22(9) . . ?
Cl1 U1 S3 157.41(9) . . ?
Cl1 U1 C1 83.72(16) . . ?
Cl1 U1 C2 74.67(16) . . ?
Cl1 U1 C3 97.77(15) . . ?
Cl1 U1 C4 123.58(14) . . ?
Cl1 U1 C5 113.69(16) . . ?
Cl2 U1 S1 75.00(14) . . ?
Cl2 U1 S2 155.36(14) . . ?
Cl2 U1 S3 96.72(15) . . ?
Cl2 U1 C1 79.8(2) . . ?
Cl2 U1 C2 107.9(2) . . ?
Cl2 U1 C3 126.59(19) . . ?
Cl2 U1 C4 106.69(19) . . ?
Cl2 U1 C5 78.9(2) . . ?
I1' U1 I2' 90.0(4) . . ?
S1 U1 I1' 84.6(4) . . ?
S1 U1 I2' 77.29(3) . . ?
S1 U1 S2 80.36(3) . . ?
S2 U1 I1' 86.2(4) . . ?
S2 U1 I2' 157.59(3) . . ?
S3 U1 I1' 159.6(4) . . ?
S3 U1 I2' 99.08(3) . . ?
S3 U1 S1 79.66(3) . . ?
S3 U1 S2 78.44(3) . . ?
C1 U1 I1' 81.2(4) . . ?
C1 U1 I2' 77.10(15) . . ?
C1 U1 S1 150.58(14) . . ?
C1 U1 S2 123.89(15) . . ?
C1 U1 S3 118.62(14) . . ?
C1 U1 C2 29.6(2) . . ?
C1 U1 C3 49.26(18) . . ?
C1 U1 C4 49.34(18) . . ?
C2 U1 I1' 71.6(4) . . ?
C2 U1 I2' 104.98(15) . . ?
C2 U1 S1 155.97(14) . . ?
C2 U1 S2 94.74(15) . . ?
C2 U1 S3 122.68(14) . . ?
C3 U1 I1' 94.7(4) . . ?
C3 U1 I2' 124.32(12) . . ?
C3 U1 S1 158.39(12) . . ?
C3 U1 S2 78.04(12) . . ?
C3 U1 S3 95.18(14) . . ?
C3 U1 C2 29.5(2) . . ?
C4 U1 I1' 120.5(4) . . ?
C4 U1 I2' 105.48(12) . . ?
C4 U1 S1 154.46(12) . . ?
C4 U1 S2 95.44(12) . . ?
C4 U1 S3 74.83(12) . . ?
C4 U1 C2 48.95(18) . . ?
C4 U1 C3 30.05(17) . . ?
C5 U1 I1' 111.2(4) . . ?
C5 U1 I2' 77.20(13) . . ?
C5 U1 S1 149.84(14) . . ?
C5 U1 S2 124.68(13) . . ?
C5 U1 S3 88.77(14) . . ?
C5 U1 C1 30.02(19) . . ?
C5 U1 C2 49.07(19) . . ?
C5 U1 C3 49.54(17) . . ?
C5 U1 C4 29.96(17) . . ?
S1 Mo1 S2 99.92(4) . . ?
S1 Mo1 S4 107.09(4) . . ?
S1 Mo1 C11 143.41(12) . . ?
S1 Mo1 C12 109.80(12) . . ?
S1 Mo1 C13 85.83(13) . . ?
S1 Mo1 C14 97.05(13) . . ?
S1 Mo1 C15 132.12(13) . . ?
S4 Mo1 S2 102.50(4) . . ?
S4 Mo1 C12 139.90(12) . . ?
C11 Mo1 S2 90.05(12) . . ?
C11 Mo1 S4 104.86(12) . . ?
C11 Mo1 C12 35.34(16) . . ?
C11 Mo1 C13 58.34(17) . . ?
C12 Mo1 S2 86.22(12) . . ?
C13 Mo1 S2 115.22(13) . . ?
C13 Mo1 S4 137.46(13) . . ?
C13 Mo1 C12 34.58(17) . . ?
C14 Mo1 S2 144.15(13) . . ?
C14 Mo1 S4 102.30(13) . . ?
C14 Mo1 C11 58.67(17) . . ?
C14 Mo1 C12 58.27(17) . . ?
C14 Mo1 C13 35.17(17) . . ?
C14 Mo1 C15 35.50(17) . . ?
C15 Mo1 S2 122.96(13) . . ?
C15 Mo1 S4 85.05(13) . . ?
C15 Mo1 C11 35.13(17) . . ?
C15 Mo1 C12 58.53(17) . . ?
C15 Mo1 C13 58.61(17) . . ?
S1 Mo2 S3 98.71(4) . . ?
S1 Mo2 S4 107.10(4) . . ?
S1 Mo2 C21 138.53(13) . . ?
S1 Mo2 C22 103.81(13) . . ?
S1 Mo2 C23 86.22(13) . . ?
S1 Mo2 C24 105.52(14) . . ?
S1 Mo2 C25 140.54(14) . . ?
S4 Mo2 S3 102.75(4) . . ?
S4 Mo2 C21 111.99(13) . . ?
S4 Mo2 C22 144.08(13) . . ?
S4 Mo2 C25 86.33(13) . . ?
C21 Mo2 S3 85.89(13) . . ?
C22 Mo2 S3 90.07(14) . . ?
C22 Mo2 C21 34.75(18) . . ?
C23 Mo2 S3 123.00(14) . . ?
C23 Mo2 S4 130.05(13) . . ?
C23 Mo2 C21 58.16(18) . . ?
C23 Mo2 C22 35.08(19) . . ?
C23 Mo2 C25 58.51(18) . . ?
C24 Mo2 S3 143.88(14) . . ?
C24 Mo2 S4 95.32(13) . . ?
C24 Mo2 C21 58.25(18) . . ?
C24 Mo2 C22 58.58(18) . . ?
C24 Mo2 C23 35.53(18) . . ?
C24 Mo2 C25 35.24(19) . . ?
C25 Mo2 S3 114.62(14) . . ?
C25 Mo2 C21 34.60(18) . . ?
C25 Mo2 C22 57.98(18) . . ?
S2 Zr1 S3 92.12(4) . . ?
S2 Zr1 C31 104.03(13) . . ?
S2 Zr1 C32 95.95(13) . . ?
S2 Zr1 C33 118.84(16) . . ?
S2 Zr1 C34 149.49(14) . . ?
S2 Zr1 C35 135.27(14) . . ?
S3 Zr1 C31 112.69(13) . . ?
S3 Zr1 C32 144.88(14) . . ?
S3 Zr1 C33 147.53(15) . . ?
S3 Zr1 C34 114.84(15) . . ?
S3 Zr1 C35 97.86(13) . . ?
S4 Zr1 S2 99.66(4) . . ?
S4 Zr1 S3 99.28(4) . . ?
S4 Zr1 C31 138.94(13) . . ?
S4 Zr1 C32 112.84(15) . . ?
S4 Zr1 C33 85.72(14) . . ?
S4 Zr1 C34 90.20(15) . . ?
S4 Zr1 C35 121.23(14) . . ?
C32 Zr1 C31 32.25(18) . . ?
C33 Zr1 C31 53.49(18) . . ?
C33 Zr1 C32 32.2(2) . . ?
C33 Zr1 C34 32.7(2) . . ?
C33 Zr1 C35 53.87(19) . . ?
C34 Zr1 C31 53.72(18) . . ?
C34 Zr1 C32 53.82(19) . . ?
C34 Zr1 C35 32.5(2) . . ?
C35 Zr1 C31 32.51(18) . . ?
C35 Zr1 C32 53.78(17) . . ?
Mo1 S1 U1 90.97(4) . . ?
Mo1 S1 Mo2 72.76(4) . . ?
Mo2 S1 U1 91.70(4) . . ?
Mo1 S2 U1 88.54(4) . . ?
Mo1 S2 Zr1 77.04(3) . . ?
Zr1 S2 U1 94.73(4) . . ?
Mo2 S3 U1 89.62(4) . . ?
Mo2 S3 Zr1 77.12(4) . . ?
Zr1 S3 U1 94.67(4) . . ?
Mo1 S4 Zr1 78.69(4) . . ?
Mo2 S4 Mo1 70.94(3) . . ?
Mo2 S4 Zr1 79.02(4) . . ?
C2 C1 U1 75.8(3) . . ?
C2 C1 C5 107.5(5) . . ?
C2 C1 C6 124.3(7) . . ?
C5 C1 U1 74.1(3) . . ?
C5 C1 C6 128.1(7) . . ?
C6 C1 U1 117.4(4) . . ?
C1 C2 U1 74.6(3) . . ?
C1 C2 C3 109.2(6) . . ?
C1 C2 C7 125.3(7) . . ?
C3 C2 U1 75.2(3) . . ?
C3 C2 C7 125.0(7) . . ?
C7 C2 U1 123.1(4) . . ?
C2 C3 U1 75.2(3) . . ?
C2 C3 C4 107.3(5) . . ?
C2 C3 C8 124.5(6) . . ?
C4 C3 U1 74.9(3) . . ?
C4 C3 C8 127.1(6) . . ?
C8 C3 U1 125.0(4) . . ?
C3 C4 U1 75.1(3) . . ?
C3 C4 C9 125.1(5) . . ?
C5 C4 U1 73.7(3) . . ?
C5 C4 C3 107.6(5) . . ?
C5 C4 C9 126.6(5) . . ?
C9 C4 U1 124.8(4) . . ?
C1 C5 U1 75.9(3) . . ?
C1 C5 C4 108.3(5) . . ?
C1 C5 C10 127.3(6) . . ?
C4 C5 U1 76.4(3) . . ?
C4 C5 C10 123.8(6) . . ?
C10 C5 U1 120.9(5) . . ?
C1 C6 H6A 109.5 . . ?
C1 C6 H6B 109.5 . . ?
C1 C6 H6C 109.5 . . ?
H6A C6 H6B 109.5 . . ?
H6A C6 H6C 109.5 . . ?
H6B C6 H6C 109.5 . . ?
C2 C7 H7A 109.5 . . ?
C2 C7 H7B 109.5 . . ?
C2 C7 H7C 109.5 . . ?
H7A C7 H7B 109.5 . . ?
H7A C7 H7C 109.5 . . ?
H7B C7 H7C 109.5 . . ?
C3 C8 H8A 109.5 . . ?
C3 C8 H8B 109.5 . . ?
C3 C8 H8C 109.5 . . ?
H8A C8 H8B 109.5 . . ?
H8A C8 H8C 109.5 . . ?
H8B C8 H8C 109.5 . . ?
C4 C9 H9A 109.5 . . ?
C4 C9 H9B 109.5 . . ?
C4 C9 H9C 109.5 . . ?
H9A C9 H9B 109.5 . . ?
H9A C9 H9C 109.5 . . ?
H9B C9 H9C 109.5 . . ?
C5 C10 H10A 109.5 . . ?
C5 C10 H10B 109.5 . . ?
C5 C10 H10C 109.5 . . ?
H10A C10 H10B 109.5 . . ?
H10A C10 H10C 109.5 . . ?
H10B C10 H10C 109.5 . . ?
C12 C11 Mo1 72.8(3) . . ?
C12 C11 C16 125.1(5) . . ?
C15 C11 Mo1 72.1(3) . . ?
C15 C11 C12 107.8(4) . . ?
C15 C11 C16 126.8(5) . . ?
C16 C11 Mo1 125.6(3) . . ?
C11 C12 Mo1 71.8(3) . . ?
C11 C12 C17 124.7(5) . . ?
C13 C12 Mo1 72.4(3) . . ?
C13 C12 C11 108.1(4) . . ?
C13 C12 C17 126.5(5) . . ?
C17 C12 Mo1 128.8(3) . . ?
C12 C13 Mo1 73.0(3) . . ?
C12 C13 C14 108.3(4) . . ?
C12 C13 C18 125.8(5) . . ?
C14 C13 Mo1 71.3(3) . . ?
C14 C13 C18 125.5(5) . . ?
C18 C13 Mo1 126.4(4) . . ?
C13 C14 Mo1 73.5(3) . . ?
C13 C14 C15 108.2(4) . . ?
C13 C14 C19 124.7(5) . . ?
C15 C14 Mo1 72.8(3) . . ?
C15 C14 C19 126.6(5) . . ?
C19 C14 Mo1 125.8(4) . . ?
C11 C15 Mo1 72.8(3) . . ?
C11 C15 C14 107.6(4) . . ?
C11 C15 C20 125.4(5) . . ?
C14 C15 Mo1 71.7(3) . . ?
C14 C15 C20 126.5(5) . . ?
C20 C15 Mo1 126.5(3) . . ?
C11 C16 H16A 109.5 . . ?
C11 C16 H16B 109.5 . . ?
C11 C16 H16C 109.5 . . ?
H16A C16 H16B 109.5 . . ?
H16A C16 H16C 109.5 . . ?
H16B C16 H16C 109.5 . . ?
C12 C17 H17A 109.5 . . ?
C12 C17 H17B 109.5 . . ?
C12 C17 H17C 109.5 . . ?
H17A C17 H17B 109.5 . . ?
H17A C17 H17C 109.5 . . ?
H17B C17 H17C 109.5 . . ?
C13 C18 H18A 109.5 . . ?
C13 C18 H18B 109.5 . . ?
C13 C18 H18C 109.5 . . ?
H18A C18 H18B 109.5 . . ?
H18A C18 H18C 109.5 . . ?
H18B C18 H18C 109.5 . . ?
C14 C19 H19A 109.5 . . ?
C14 C19 H19B 109.5 . . ?
C14 C19 H19C 109.5 . . ?
H19A C19 H19B 109.5 . . ?
H19A C19 H19C 109.5 . . ?
H19B C19 H19C 109.5 . . ?
C15 C20 H20A 109.5 . . ?
C15 C20 H20B 109.5 . . ?
C15 C20 H20C 109.5 . . ?
H20A C20 H20B 109.5 . . ?
H20A C20 H20C 109.5 . . ?
H20B C20 H20C 109.5 . . ?
C22 C21 Mo2 72.1(3) . . ?
C22 C21 C26 124.9(5) . . ?
C25 C21 Mo2 71.9(3) . . ?
C25 C21 C22 108.3(5) . . ?
C25 C21 C26 126.6(5) . . ?
C26 C21 Mo2 126.2(4) . . ?
C21 C22 Mo2 73.1(3) . . ?
C21 C22 C23 108.0(5) . . ?
C21 C22 C27 125.5(5) . . ?
C23 C22 Mo2 71.5(3) . . ?
C23 C22 C27 126.3(5) . . ?
C27 C22 Mo2 125.7(4) . . ?
C22 C23 Mo2 73.5(3) . . ?
C22 C23 C24 107.6(5) . . ?
C22 C23 C28 127.0(5) . . ?
C24 C23 Mo2 71.4(3) . . ?
C24 C23 C28 125.2(5) . . ?
C28 C23 Mo2 124.5(4) . . ?
C23 C24 Mo2 73.1(3) . . ?
C23 C24 C29 127.2(5) . . ?
C25 C24 Mo2 73.9(3) . . ?
C25 C24 C23 108.0(5) . . ?
C25 C24 C29 124.2(5) . . ?
C29 C24 Mo2 126.0(4) . . ?
C21 C25 Mo2 73.5(3) . . ?
C21 C25 C24 108.1(5) . . ?
C21 C25 C30 126.7(5) . . ?
C24 C25 Mo2 70.8(3) . . ?
C24 C25 C30 124.7(5) . . ?
C30 C25 Mo2 128.0(4) . . ?
C21 C26 H26A 109.5 . . ?
C21 C26 H26B 109.5 . . ?
C21 C26 H26C 109.5 . . ?
H26A C26 H26B 109.5 . . ?
H26A C26 H26C 109.5 . . ?
H26B C26 H26C 109.5 . . ?
C22 C27 H27A 109.5 . . ?
C22 C27 H27B 109.5 . . ?
C22 C27 H27C 109.5 . . ?
H27A C27 H27B 109.5 . . ?
H27A C27 H27C 109.5 . . ?
H27B C27 H27C 109.5 . . ?
C23 C28 H28A 109.5 . . ?
C23 C28 H28B 109.5 . . ?
C23 C28 H28C 109.5 . . ?
H28A C28 H28B 109.5 . . ?
H28A C28 H28C 109.5 . . ?
H28B C28 H28C 109.5 . . ?
C24 C29 H29A 109.5 . . ?
C24 C29 H29B 109.5 . . ?
C24 C29 H29C 109.5 . . ?
H29A C29 H29B 109.5 . . ?
H29A C29 H29C 109.5 . . ?
H29B C29 H29C 109.5 . . ?
C25 C30 H30A 109.5 . . ?
C25 C30 H30B 109.5 . . ?
C25 C30 H30C 109.5 . . ?
H30A C30 H30B 109.5 . . ?
H30A C30 H30C 109.5 . . ?
H30B C30 H30C 109.5 . . ?
C32 C31 Zr1 73.2(3) . . ?
C32 C31 C35 107.6(5) . . ?
C32 C31 C36 124.7(6) . . ?
C35 C31 Zr1 72.5(3) . . ?
C35 C31 C36 126.0(6) . . ?
C36 C31 Zr1 131.8(4) . . ?
C31 C32 Zr1 74.6(3) . . ?
C31 C32 C37 125.5(6) . . ?
C33 C32 Zr1 72.6(3) . . ?
C33 C32 C31 108.0(5) . . ?
C33 C32 C37 126.4(6) . . ?
C37 C32 Zr1 120.8(4) . . ?
C32 C33 Zr1 75.2(3) . . ?
C32 C33 C34 108.6(5) . . ?
C32 C33 C38 126.1(7) . . ?
C34 C33 Zr1 73.7(3) . . ?
C34 C33 C38 124.7(7) . . ?
C38 C33 Zr1 124.2(4) . . ?
C33 C34 Zr1 73.6(3) . . ?
C33 C34 C39 125.6(7) . . ?
C35 C34 Zr1 74.4(3) . . ?
C35 C34 C33 107.8(5) . . ?
C35 C34 C39 126.4(7) . . ?
C39 C34 Zr1 121.1(4) . . ?
C31 C35 Zr1 75.0(3) . . ?
C31 C35 C40 125.0(6) . . ?
C34 C35 Zr1 73.1(3) . . ?
C34 C35 C31 108.0(5) . . ?
C34 C35 C40 126.8(6) . . ?
C40 C35 Zr1 122.2(4) . . ?
C31 C36 H36A 109.5 . . ?
C31 C36 H36B 109.5 . . ?
C31 C36 H36C 109.5 . . ?
H36A C36 H36B 109.5 . . ?
H36A C36 H36C 109.5 . . ?
H36B C36 H36C 109.5 . . ?
C32 C37 H37A 109.5 . . ?
C32 C37 H37B 109.5 . . ?
C32 C37 H37C 109.5 . . ?
H37A C37 H37B 109.5 . . ?
H37A C37 H37C 109.5 . . ?
H37B C37 H37C 109.5 . . ?
C33 C38 H38A 109.5 . . ?
C33 C38 H38B 109.5 . . ?
C33 C38 H38C 109.5 . . ?
H38A C38 H38B 109.5 . . ?
H38A C38 H38C 109.5 . . ?
H38B C38 H38C 109.5 . . ?
C34 C39 H39A 109.5 . . ?
C34 C39 H39B 109.5 . . ?
C34 C39 H39C 109.5 . . ?
H39A C39 H39B 109.5 . . ?
H39A C39 H39C 109.5 . . ?
H39B C39 H39C 109.5 . . ?
C35 C40 H40A 109.5 . . ?
C35 C40 H40B 109.5 . . ?
C35 C40 H40C 109.5 . . ?
H40A C40 H40B 109.5 . . ?
H40A C40 H40C 109.5 . . ?
H40B C40 H40C 109.5 . . ?
H41A C41 H41B 109.5 . . ?
H41A C41 H41C 109.5 . . ?
H41B C41 H41C 109.5 . . ?
C42 C41 H41A 109.5 . . ?
C42 C41 H41B 109.5 . . ?
C42 C41 H41C 109.5 . . ?
C43 C42 C41 122.2(8) . . ?
C43 C42 C47 116.9(7) . . ?
C47 C42 C41 120.9(8) . . ?
C42 C43 H43 119.4 . . ?
C44 C43 C42 121.2(8) . . ?
C44 C43 H43 119.4 . . ?
C43 C44 H44 120.0 . . ?
C45 C44 C43 120.1(8) . . ?
C45 C44 H44 120.0 . . ?
C44 C45 H45 120.1 . . ?
C44 C45 C46 119.8(7) . . ?
C46 C45 H45 120.1 . . ?
C45 C46 H46 119.9 . . ?
C47 C46 C45 120.2(8) . . ?
C47 C46 H46 119.9 . . ?
C42 C47 H47 119.1 . . ?
C46 C47 C42 121.8(8) . . ?
C46 C47 H47 119.1 . . ?

loop_
_geom_bond_atom_site_label_1
_geom_bond_atom_site_label_2
_geom_bond_distance
_geom_bond_site_symmetry_2
_geom_bond_publ_flag
U1 Cl1 2.624(3) . ?
U1 Cl2 2.721(5) . ?
U1 I1' 2.878(12) . ?
U1 I2' 3.0329(9) . ?
U1 S1 2.8107(12) . ?
U1 S2 2.8164(11) . ?
U1 S3 2.8094(12) . ?
U1 C1 2.755(5) . ?
U1 C2 2.769(6) . ?
U1 C3 2.769(5) . ?
U1 C4 2.766(5) . ?
U1 C5 2.732(5) . ?
Mo1 S1 2.3139(12) . ?
Mo1 S2 2.4272(12) . ?
Mo1 S4 2.3720(12) . ?
Mo1 C11 2.367(5) . ?
Mo1 C12 2.380(5) . ?
Mo1 C13 2.372(5) . ?
Mo1 C14 2.343(5) . ?
Mo1 C15 2.357(5) . ?
Mo2 S1 2.3204(12) . ?
Mo2 S3 2.4226(12) . ?
Mo2 S4 2.3651(12) . ?
Mo2 C21 2.395(5) . ?
Mo2 C22 2.383(5) . ?
Mo2 C23 2.356(5) . ?
Mo2 C24 2.335(5) . ?
Mo2 C25 2.375(5) . ?
Zr1 S2 2.4648(12) . ?
Zr1 S3 2.4751(12) . ?
Zr1 S4 2.4334(12) . ?
Zr1 C31 2.556(5) . ?
Zr1 C32 2.538(5) . ?
Zr1 C33 2.505(5) . ?
Zr1 C34 2.508(5) . ?
Zr1 C35 2.523(5) . ?
C1 C2 1.411(10) . ?
C1 C5 1.421(9) . ?
C1 C6 1.511(9) . ?
C2 C3 1.412(9) . ?
C2 C7 1.516(9) . ?
C3 C4 1.435(8) . ?
C3 C8 1.489(8) . ?
C4 C5 1.421(8) . ?
C4 C9 1.484(8) . ?
C5 C10 1.488(9) . ?
C6 H6A 0.9800 . ?
C6 H6B 0.9800 . ?
C6 H6C 0.9800 . ?
C7 H7A 0.9800 . ?
C7 H7B 0.9800 . ?
C7 H7C 0.9800 . ?
C8 H8A 0.9800 . ?
C8 H8B 0.9800 . ?
C8 H8C 0.9800 . ?
C9 H9A 0.9800 . ?
C9 H9B 0.9800 . ?
C9 H9C 0.9800 . ?
C10 H10A 0.9800 . ?
C10 H10B 0.9800 . ?
C10 H10C 0.9800 . ?
C11 C12 1.441(7) . ?
C11 C15 1.426(7) . ?
C11 C16 1.501(7) . ?
C12 C13 1.412(7) . ?
C12 C17 1.501(7) . ?
C13 C14 1.425(7) . ?
C13 C18 1.494(7) . ?
C14 C15 1.433(7) . ?
C14 C19 1.504(7) . ?
C15 C20 1.497(7) . ?
C16 H16A 0.9800 . ?
C16 H16B 0.9800 . ?
C16 H16C 0.9800 . ?
C17 H17A 0.9800 . ?
C17 H17B 0.9800 . ?
C17 H17C 0.9800 . ?
C18 H18A 0.9800 . ?
C18 H18B 0.9800 . ?
C18 H18C 0.9800 . ?
C19 H19A 0.9800 . ?
C19 H19B 0.9800 . ?
C19 H19C 0.9800 . ?
C20 H20A 0.9800 . ?
C20 H20B 0.9800 . ?
C20 H20C 0.9800 . ?
C21 C22 1.427(7) . ?
C21 C25 1.419(7) . ?
C21 C26 1.497(8) . ?
C22 C23 1.428(8) . ?
C22 C27 1.499(7) . ?
C23 C24 1.431(7) . ?
C23 C28 1.499(8) . ?
C24 C25 1.426(8) . ?
C24 C29 1.497(8) . ?
C25 C30 1.503(7) . ?
C26 H26A 0.9800 . ?
C26 H26B 0.9800 . ?
C26 H26C 0.9800 . ?
C27 H27A 0.9800 . ?
C27 H27B 0.9800 . ?
C27 H27C 0.9800 . ?
C28 H28A 0.9800 . ?
C28 H28B 0.9800 . ?
C28 H28C 0.9800 . ?
C29 H29A 0.9800 . ?
C29 H29B 0.9800 . ?
C29 H29C 0.9800 . ?
C30 H30A 0.9800 . ?
C30 H30B 0.9800 . ?
C30 H30C 0.9800 . ?
C31 C32 1.415(8) . ?
C31 C35 1.422(8) . ?
C31 C36 1.507(8) . ?
C32 C33 1.401(9) . ?
C32 C37 1.509(8) . ?
C33 C34 1.412(9) . ?
C33 C38 1.502(9) . ?
C34 C35 1.406(9) . ?
C34 C39 1.505(9) . ?
C35 C40 1.508(8) . ?
C36 H36A 0.9800 . ?
C36 H36B 0.9800 . ?
C36 H36C 0.9800 . ?
C37 H37A 0.9800 . ?
C37 H37B 0.9800 . ?
C37 H37C 0.9800 . ?
C38 H38A 0.9800 . ?
C38 H38B 0.9800 . ?
C38 H38C 0.9800 . ?
C39 H39A 0.9800 . ?
C39 H39B 0.9800 . ?
C39 H39C 0.9800 . ?
C40 H40A 0.9800 . ?
C40 H40B 0.9800 . ?
C40 H40C 0.9800 . ?
C41 H41A 0.9800 . ?
C41 H41B 0.9800 . ?
C41 H41C 0.9800 . ?
C41 C42 1.504(11) . ?
C42 C43 1.395(11) . ?
C42 C47 1.403(11) . ?
C43 H43 0.9500 . ?
C43 C44 1.387(11) . ?
C44 H44 0.9500 . ?
C44 C45 1.377(12) . ?
C45 H45 0.9500 . ?
C45 C46 1.378(12) . ?
C46 H46 0.9500 . ?
C46 C47 1.367(10) . ?
C47 H47 0.9500 . ?

loop_
_geom_torsion_atom_site_label_1
_geom_torsion_atom_site_label_2
_geom_torsion_atom_site_label_3
_geom_torsion_atom_site_label_4
_geom_torsion
_geom_torsion_site_symmetry_1
_geom_torsion_site_symmetry_2
_geom_torsion_site_symmetry_3
_geom_torsion_site_symmetry_4
_geom_torsion_publ_flag
U1 C1 C2 C3 -67.9(4) . . . . ?
U1 C1 C2 C7 119.9(6) . . . . ?
U1 C1 C5 C4 70.2(4) . . . . ?
U1 C1 C5 C10 -118.3(7) . . . . ?
U1 C2 C3 C4 -68.6(4) . . . . ?
U1 C2 C3 C8 122.6(6) . . . . ?
U1 C3 C4 C5 -67.1(4) . . . . ?
U1 C3 C4 C9 122.3(5) . . . . ?
U1 C4 C5 C1 -69.8(4) . . . . ?
U1 C4 C5 C10 118.3(6) . . . . ?
Mo1 C11 C12 C13 -63.8(3) . . . . ?
Mo1 C11 C12 C17 125.0(5) . . . . ?
Mo1 C11 C15 C14 63.7(3) . . . . ?
Mo1 C11 C15 C20 -123.0(5) . . . . ?
Mo1 C12 C13 C14 -63.0(3) . . . . ?
Mo1 C12 C13 C18 123.0(5) . . . . ?
Mo1 C13 C14 C15 -65.0(3) . . . . ?
Mo1 C13 C14 C19 122.5(5) . . . . ?
Mo1 C14 C15 C11 -64.4(3) . . . . ?
Mo1 C14 C15 C20 122.4(5) . . . . ?
Mo2 C21 C22 C23 63.4(3) . . . . ?
Mo2 C21 C22 C27 -122.2(5) . . . . ?
Mo2 C21 C25 C24 -62.8(3) . . . . ?
Mo2 C21 C25 C30 125.4(5) . . . . ?
Mo2 C22 C23 C24 63.7(3) . . . . ?
Mo2 C22 C23 C28 -121.1(5) . . . . ?
Mo2 C23 C24 C25 66.2(3) . . . . ?
Mo2 C23 C24 C29 -122.7(5) . . . . ?
Mo2 C24 C25 C21 64.5(3) . . . . ?
Mo2 C24 C25 C30 -123.5(5) . . . . ?
Zr1 C31 C32 C33 -65.4(4) . . . . ?
Zr1 C31 C32 C37 117.1(6) . . . . ?
Zr1 C31 C35 C34 66.3(4) . . . . ?
Zr1 C31 C35 C40 -119.0(6) . . . . ?
Zr1 C32 C33 C34 -66.7(4) . . . . ?
Zr1 C32 C33 C38 121.8(6) . . . . ?
Zr1 C33 C34 C35 -67.1(4) . . . . ?
Zr1 C33 C34 C39 116.8(6) . . . . ?
Zr1 C34 C35 C31 -67.5(4) . . . . ?
Zr1 C34 C35 C40 117.9(6) . . . . ?
C1 C2 C3 U1 67.5(4) . . . . ?
C1 C2 C3 C4 -1.1(6) . . . . ?
C1 C2 C3 C8 -169.9(5) . . . . ?
C2 C1 C5 U1 -69.0(4) . . . . ?
C2 C1 C5 C4 1.1(7) . . . . ?
C2 C1 C5 C10 172.6(6) . . . . ?
C2 C3 C4 U1 68.9(4) . . . . ?
C2 C3 C4 C5 1.8(6) . . . . ?
C2 C3 C4 C9 -168.8(5) . . . . ?
C3 C4 C5 U1 68.0(4) . . . . ?
C3 C4 C5 C1 -1.8(6) . . . . ?
C3 C4 C5 C10 -173.7(6) . . . . ?
C5 C1 C2 U1 67.9(4) . . . . ?
C5 C1 C2 C3 0.0(7) . . . . ?
C5 C1 C2 C7 -172.2(6) . . . . ?
C6 C1 C2 U1 -113.7(6) . . . . ?
C6 C1 C2 C3 178.4(6) . . . . ?
C6 C1 C2 C7 6.2(10) . . . . ?
C6 C1 C5 U1 112.7(6) . . . . ?
C6 C1 C5 C4 -177.2(6) . . . . ?
C6 C1 C5 C10 -5.7(11) . . . . ?
C7 C2 C3 U1 -120.3(6) . . . . ?
C7 C2 C3 C4 171.1(6) . . . . ?
C7 C2 C3 C8 2.3(9) . . . . ?
C8 C3 C4 U1 -122.8(6) . . . . ?
C8 C3 C4 C5 170.2(6) . . . . ?
C8 C3 C4 C9 -0.5(9) . . . . ?
C9 C4 C5 U1 -121.5(5) . . . . ?
C9 C4 C5 C1 168.6(5) . . . . ?
C9 C4 C5 C10 -3.2(10) . . . . ?
C11 C12 C13 Mo1 63.4(3) . . . . ?
C11 C12 C13 C14 0.4(6) . . . . ?
C11 C12 C13 C18 -173.5(5) . . . . ?
C12 C11 C15 Mo1 -64.5(3) . . . . ?
C12 C11 C15 C14 -0.8(5) . . . . ?
C12 C11 C15 C20 172.5(5) . . . . ?
C12 C13 C14 Mo1 64.1(4) . . . . ?
C12 C13 C14 C15 -0.9(6) . . . . ?
C12 C13 C14 C19 -173.4(5) . . . . ?
C13 C14 C15 Mo1 65.5(3) . . . . ?
C13 C14 C15 C11 1.1(5) . . . . ?
C13 C14 C15 C20 -172.1(5) . . . . ?
C15 C11 C12 Mo1 64.1(3) . . . . ?
C15 C11 C12 C13 0.3(5) . . . . ?
C15 C11 C12 C17 -170.9(5) . . . . ?
C16 C11 C12 Mo1 -121.8(5) . . . . ?
C16 C11 C12 C13 174.4(5) . . . . ?
C16 C11 C12 C17 3.2(8) . . . . ?
C16 C11 C15 Mo1 121.5(5) . . . . ?
C16 C11 C15 C14 -174.8(5) . . . . ?
C16 C11 C15 C20 -1.5(8) . . . . ?
C17 C12 C13 Mo1 -125.6(5) . . . . ?
C17 C12 C13 C14 171.4(5) . . . . ?
C17 C12 C13 C18 -2.6(8) . . . . ?
C18 C13 C14 Mo1 -121.9(5) . . . . ?
C18 C13 C14 C15 173.0(5) . . . . ?
C18 C13 C14 C19 0.6(8) . . . . ?
C19 C14 C15 Mo1 -122.2(5) . . . . ?
C19 C14 C15 C11 173.3(5) . . . . ?
C19 C14 C15 C20 0.1(8) . . . . ?
C21 C22 C23 Mo2 -64.5(4) . . . . ?
C21 C22 C23 C24 -0.8(6) . . . . ?
C21 C22 C23 C28 174.4(5) . . . . ?
C22 C21 C25 Mo2 63.4(3) . . . . ?
C22 C21 C25 C24 0.6(6) . . . . ?
C22 C21 C25 C30 -171.2(5) . . . . ?
C22 C23 C24 Mo2 -65.0(3) . . . . ?
C22 C23 C24 C25 1.2(6) . . . . ?
C22 C23 C24 C29 172.2(5) . . . . ?
C23 C24 C25 Mo2 -65.6(3) . . . . ?
C23 C24 C25 C21 -1.1(6) . . . . ?
C23 C24 C25 C30 170.9(5) . . . . ?
C25 C21 C22 Mo2 -63.3(3) . . . . ?
C25 C21 C22 C23 0.1(6) . . . . ?
C25 C21 C22 C27 174.5(5) . . . . ?
C26 C21 C22 Mo2 122.2(5) . . . . ?
C26 C21 C22 C23 -174.5(5) . . . . ?
C26 C21 C22 C27 0.0(8) . . . . ?
C26 C21 C25 Mo2 -122.1(5) . . . . ?
C26 C21 C25 C24 175.1(5) . . . . ?
C26 C21 C25 C30 3.3(8) . . . . ?
C27 C22 C23 Mo2 121.1(5) . . . . ?
C27 C22 C23 C24 -175.2(5) . . . . ?
C27 C22 C23 C28 0.0(9) . . . . ?
C28 C23 C24 Mo2 119.6(5) . . . . ?
C28 C23 C24 C25 -174.1(5) . . . . ?
C28 C23 C24 C29 -3.1(8) . . . . ?
C29 C24 C25 Mo2 123.0(5) . . . . ?
C29 C24 C25 C21 -172.5(5) . . . . ?
C29 C24 C25 C30 -0.5(8) . . . . ?
C31 C32 C33 Zr1 66.7(4) . . . . ?
C31 C32 C33 C34 0.0(6) . . . . ?
C31 C32 C33 C38 -171.5(6) . . . . ?
C32 C31 C35 Zr1 -65.3(4) . . . . ?
C32 C31 C35 C34 1.0(6) . . . . ?
C32 C31 C35 C40 175.7(5) . . . . ?
C32 C33 C34 Zr1 67.7(4) . . . . ?
C32 C33 C34 C35 0.6(6) . . . . ?
C32 C33 C34 C39 -175.5(5) . . . . ?
C33 C34 C35 Zr1 66.5(4) . . . . ?
C33 C34 C35 C31 -1.0(6) . . . . ?
C33 C34 C35 C40 -175.6(5) . . . . ?
C35 C31 C32 Zr1 64.8(4) . . . . ?
C35 C31 C32 C33 -0.6(6) . . . . ?
C35 C31 C32 C37 -178.1(5) . . . . ?
C36 C31 C32 Zr1 -129.6(6) . . . . ?
C36 C31 C32 C33 165.0(5) . . . . ?
C36 C31 C32 C37 -12.5(9) . . . . ?
C36 C31 C35 Zr1 129.4(6) . . . . ?
C36 C31 C35 C34 -164.3(5) . . . . ?
C36 C31 C35 C40 10.4(9) . . . . ?
C37 C32 C33 Zr1 -115.8(6) . . . . ?
C37 C32 C33 C34 177.4(5) . . . . ?
C37 C32 C33 C38 5.9(9) . . . . ?
C38 C33 C34 Zr1 -120.6(6) . . . . ?
C38 C33 C34 C35 172.3(5) . . . . ?
C38 C33 C34 C39 -3.9(9) . . . . ?
C39 C34 C35 Zr1 -117.4(6) . . . . ?
C39 C34 C35 C31 175.1(5) . . . . ?
C39 C34 C35 C40 0.6(9) . . . . ?
C41 C42 C43 C44 -177.4(7) . . . . ?
C41 C42 C47 C46 177.8(7) . . . . ?
C42 C43 C44 C45 -0.1(11) . . . . ?
C43 C42 C47 C46 -0.3(10) . . . . ?
C43 C44 C45 C46 -0.9(11) . . . . ?
C44 C45 C46 C47 1.3(11) . . . . ?
C45 C46 C47 C42 -0.6(11) . . . . ?
C47 C42 C43 C44 0.7(10) . . . . ?
